data_4027785
loop_
_publ_author_name
'Di Wu'
'Hua Zhang'
'Jinhua Liang'
'Haojie Ge'
'Chunyan Chi'
'Jishan Wu'
'Sheng Hua Liu'
'Jun Yin'

_publ_section_title
;
 Functionalized Coronenes: Synthesis, Solid Structure, and Properties
;
_journal_name_full 'Journal of Organic Chemistry'
_journal_page_first 11319
_journal_page_last 11324
_journal_paper_doi 10.1021/jo302093t
_journal_volume 77
_journal_year 2012
_chemical_formula_sum 'C66 H72 O6'
_chemical_formula_weight 961.24
_chemical_name_systematic
; 
 ? 
;
_space_group_IT_number 15
_symmetry_cell_setting monoclinic
_symmetry_space_group_name_Hall '-C 2yc'
_symmetry_space_group_name_H-M 'C 1 2/c 1'
_atom_sites_solution_hydrogens geom
_atom_sites_solution_primary direct
_atom_sites_solution_secondary difmap
_audit_creation_method SHELXL-97
_cell_angle_alpha 90.00
_cell_angle_beta 101.264(4)
_cell_angle_gamma 90.00
_cell_formula_units_Z 8
_cell_length_a 19.257(5)
_cell_length_b 34.153(9)
_cell_length_c 18.252(5)
_cell_measurement_reflns_used 5718
_cell_measurement_temperature 296(2)
_cell_measurement_theta_max 17.96
_cell_measurement_theta_min 2.28
_cell_volume 11773(5)
_computing_cell_refinement 'Bruker SAINT'
_computing_data_collection 'Bruker APEX2'
_computing_data_reduction 'Bruker SAINT'
_computing_molecular_graphics 'Bruker SHELXTL'
_computing_publication_material 'Bruker SHELXTL'
_computing_structure_refinement 'SHELXL-97 (Sheldrick, 1997)'
_computing_structure_solution 'SHELXS-97 (Sheldrick, 1990)'
_diffrn_ambient_temperature 296(2)
_diffrn_measured_fraction_theta_full 0.991
_diffrn_measured_fraction_theta_max 0.991
_diffrn_measurement_device_type 'Bruker APEX-II CCD'
_diffrn_measurement_method '\f and \w scans'
_diffrn_radiation_monochromator graphite
_diffrn_radiation_source 'fine-focus sealed tube'
_diffrn_radiation_type MoK\a
_diffrn_radiation_wavelength 0.71073
_diffrn_reflns_av_R_equivalents 0.0468
_diffrn_reflns_av_sigmaI/netI 0.0386
_diffrn_reflns_limit_h_max 16
_diffrn_reflns_limit_h_min -15
_diffrn_reflns_limit_k_max 29
_diffrn_reflns_limit_k_min -29
_diffrn_reflns_limit_l_max 15
_diffrn_reflns_limit_l_min -15
_diffrn_reflns_number 19685
_diffrn_reflns_theta_full 18.02
_diffrn_reflns_theta_max 18.02
_diffrn_reflns_theta_min 1.23
_diffrn_standards_number 0
_exptl_absorpt_coefficient_mu 0.068
_exptl_absorpt_correction_T_max 0.9932
_exptl_absorpt_correction_T_min 0.9892
_exptl_absorpt_correction_type none
_exptl_crystal_density_diffrn 1.085
_exptl_crystal_density_meas 0
_exptl_crystal_F_000 4128
_exptl_crystal_size_max 0.16
_exptl_crystal_size_mid 0.12
_exptl_crystal_size_min 0.10
_refine_diff_density_max 0.544
_refine_diff_density_min -0.302
_refine_diff_density_rms 0.077
_refine_ls_extinction_coef 0.0000(3)
_refine_ls_extinction_expression Fc^*^=kFc[1+0.001xFc^2^\l^3^/sin(2\q)]^-1/4^
_refine_ls_extinction_method SHELXL
_refine_ls_goodness_of_fit_ref 1.721
_refine_ls_hydrogen_treatment mixed
_refine_ls_matrix_type full
_refine_ls_number_parameters 620
_refine_ls_number_reflns 4037
_refine_ls_number_restraints 74
_refine_ls_restrained_S_all 1.733
_refine_ls_R_factor_all 0.1698
_refine_ls_R_factor_gt 0.1341
_refine_ls_shift/su_max 0.000
_refine_ls_shift/su_mean 0.000
_refine_ls_structure_factor_coef Fsqd
_refine_ls_weighting_details 'calc w=1/[\s^2^(Fo^2^)+(0.2000P)^2^+0.0000P] where P=(Fo^2^+2Fc^2^)/3'
_refine_ls_weighting_scheme calc
_refine_ls_wR_factor_gt 0.3717
_refine_ls_wR_factor_ref 0.4108
_reflns_number_gt 2677
_reflns_number_total 4037
_reflns_threshold_expression >2sigma(I)
_cod_data_source_file jo302093t_si_004.cif
_cod_data_source_block mo_wd_3_0m
_cod_database_code 4027785

loop_
_symmetry_equiv_pos_as_xyz
'x, y, z'
'-x, y, -z+1/2'
'x+1/2, y+1/2, z'
'-x+1/2, y+1/2, -z+1/2'
'-x, -y, -z'
'x, -y, z-1/2'
'-x+1/2, -y+1/2, -z'
'x+1/2, -y+1/2, z-1/2'

loop_
_atom_site_label
_atom_site_type_symbol
_atom_site_fract_x
_atom_site_fract_y
_atom_site_fract_z
_atom_site_U_iso_or_equiv
_atom_site_adp_type
_atom_site_occupancy
_atom_site_symmetry_multiplicity
_atom_site_calc_flag
_atom_site_refinement_flags
C1 C 0.6096(4) 0.2568(3) 0.9288(7) 0.091(3) Uani 1 1 d .
C2 C 0.6343(5) 0.2255(5) 0.9759(6) 0.103(3) Uani 1 1 d .
C3 C 0.6553(5) 0.1906(4) 0.9479(9) 0.117(3) Uani 1 1 d .
C4 C 0.6456(5) 0.1848(4) 0.8714(9) 0.110(3) Uani 1 1 d .
C5 C 0.6140(4) 0.2151(4) 0.8197(7) 0.102(3) Uani 1 1 d .
C6 C 0.6037(4) 0.2525(4) 0.8498(7) 0.094(3) Uani 1 1 d .
C7 C 0.5949(4) 0.2846(4) 0.7964(7) 0.091(2) Uani 1 1 d .
C8 C 0.5958(4) 0.2778(4) 0.7195(8) 0.093(2) Uani 1 1 d .
C9 C 0.5865(4) 0.2391(5) 0.6905(7) 0.097(3) Uani 1 1 d .
C10 C 0.5940(4) 0.2079(5) 0.7403(7) 0.098(2) Uani 1 1 d .
C11 C 0.6055(4) 0.3112(5) 0.6766(6) 0.102(3) Uani 1 1 d .
C12 C 0.6047(5) 0.3484(5) 0.7027(8) 0.114(3) Uani 1 1 d .
C13 C 0.5970(5) 0.3557(5) 0.7761(8) 0.126(3) Uani 1 1 d .
C14 C 0.5937(4) 0.3226(6) 0.8198(5) 0.118(3) Uani 1 1 d .
H14 H 0.5904 0.3266 0.8694 0.142 Uiso 1 1 calc R
C15 C 0.5622(5) 0.2295(5) 0.6139(8) 0.113(3) Uani 1 1 d .
H15 H 0.5555 0.2498 0.5793 0.136 Uiso 1 1 calc R
C16 C 0.5483(5) 0.1924(7) 0.5887(9) 0.125(3) Uani 1 1 d .
C17 C 0.5522(5) 0.1628(5) 0.6395(11) 0.130(3) Uani 1 1 d .
C18 C 0.5749(6) 0.1703(5) 0.7129(9) 0.127(3) Uani 1 1 d .
H18 H 0.5780 0.1497 0.7466 0.152 Uiso 1 1 calc R
C19 C 0.5906(4) 0.2905(4) 0.9654(6) 0.100(3) Uani 1 1 d .
C20 C 0.5757(5) 0.3144(4) 1.0039(6) 0.114(3) Uani 1 1 d .
C21 C 0.5564(6) 0.3449(2) 1.0519(6) 0.132(4) Uani 1 1 d G
C22 C 0.5933(5) 0.3461(3) 1.1254(7) 0.235(7) Uani 1 1 d G
H22 H 0.6293 0.3282 1.1418 0.282 Uiso 1 1 calc R
C23 C 0.5762(7) 0.3740(4) 1.1744(4) 0.256(9) Uani 1 1 d G
H23 H 0.6009 0.3748 1.2235 0.307 Uiso 1 1 calc R
C24 C 0.5223(7) 0.4008(3) 1.1499(7) 0.225(7) Uani 1 1 d G
H24 H 0.5109 0.4195 1.1826 0.270 Uiso 1 1 calc R
C25 C 0.4854(5) 0.3996(3) 1.0764(8) 0.178(5) Uani 1 1 d G
H25 H 0.4494 0.4175 1.0600 0.214 Uiso 1 1 calc R
C26 C 0.5025(5) 0.3717(3) 1.0274(4) 0.145(4) Uani 1 1 d G
H26 H 0.4778 0.3709 0.9783 0.174 Uiso 1 1 calc R
C27 C 0.5798(8) 0.4011(4) 0.8676(8) 0.196(5) Uani 1 1 d D
H27A H 0.6150 0.3895 0.9070 0.236 Uiso 1 1 calc R
H27B H 0.5332 0.3918 0.8719 0.236 Uiso 1 1 calc R
C28 C 0.5840(17) 0.4461(5) 0.8693(11) 0.41(2) Uani 1 1 d D
H28A H 0.6297 0.4538 0.8980 0.492 Uiso 1 1 calc R
H28B H 0.5812 0.4555 0.8186 0.492 Uiso 1 1 calc R
C29 C 0.530(2) 0.4648(8) 0.900(3) 0.61(3) Uani 1 1 d DU
H29A H 0.5344 0.4578 0.9522 0.737 Uiso 1 1 calc R
H29B H 0.4837 0.4571 0.8731 0.737 Uiso 1 1 calc R
C30 C 0.542(4) 0.5094(8) 0.892(4) 0.84(6) Uani 1 1 d DU
H30A H 0.5497 0.5215 0.9404 1.262 Uiso 1 1 calc R
H30B H 0.5002 0.5207 0.8613 1.262 Uiso 1 1 calc R
H30C H 0.5818 0.5138 0.8691 1.262 Uiso 1 1 calc R
C31 C 0.6788(8) 0.3988(4) 0.6705(8) 0.191(5) Uani 1 1 d U
H31A H 0.7161 0.3797 0.6859 0.229 Uiso 1 1 calc R
H31B H 0.6807 0.4180 0.7101 0.229 Uiso 1 1 calc R
C32 C 0.6877(9) 0.4188(5) 0.5978(9) 0.233(6) Uani 1 1 d U
H32A H 0.6621 0.4434 0.5905 0.279 Uiso 1 1 calc R
H32B H 0.6719 0.4021 0.5549 0.279 Uiso 1 1 calc R
C33 C 0.774(3) 0.4258(14) 0.613(3) 0.54(3) Uani 1 1 d U
H33A H 0.7902 0.4481 0.6446 0.653 Uiso 1 1 calc R
H33B H 0.8017 0.4026 0.6299 0.653 Uiso 1 1 calc R
C34 C 0.769(3) 0.4348(14) 0.524(3) 0.58(3) Uani 1 1 d U
H34A H 0.7634 0.4106 0.4967 0.873 Uiso 1 1 calc R
H34B H 0.8110 0.4478 0.5166 0.873 Uiso 1 1 calc R
H34C H 0.7285 0.4512 0.5065 0.873 Uiso 1 1 calc R
C35 C 0.6229(5) 0.3073(3) 0.6009(8) 0.122(3) Uani 1 1 d .
C36 C 0.6442(5) 0.3078(3) 0.5436(7) 0.131(4) Uani 1 1 d .
C37 C 0.6714(6) 0.3086(2) 0.4760(5) 0.145(4) Uani 1 1 d G
C38 C 0.6223(4) 0.3122(4) 0.4096(7) 0.309(12) Uani 1 1 d G
H38 H 0.5741 0.3125 0.4103 0.371 Uiso 1 1 calc R
C39 C 0.6451(7) 0.3152(5) 0.3422(5) 0.48(3) Uani 1 1 d G
H39 H 0.6122 0.3176 0.2977 0.577 Uiso 1 1 calc R
C40 C 0.7171(8) 0.3147(4) 0.3411(6) 0.348(18) Uani 1 1 d G
H40 H 0.7323 0.3168 0.2960 0.418 Uiso 1 1 calc R
C41 C 0.7662(5) 0.3112(4) 0.4075(9) 0.302(11) Uani 1 1 d G
H41 H 0.8144 0.3108 0.4068 0.363 Uiso 1 1 calc R
C42 C 0.7434(5) 0.3081(4) 0.4750(6) 0.289(11) Uani 1 1 d G
H42 H 0.7763 0.3057 0.5194 0.346 Uiso 1 1 calc R
C43 C 0.5362(6) 0.2097(4) 0.4630(8) 0.166(4) Uani 1 1 d D
H43A H 0.5850 0.2186 0.4741 0.199 Uiso 1 1 calc R
H43B H 0.5056 0.2321 0.4641 0.199 Uiso 1 1 calc R
C44 C 0.5205(7) 0.1910(5) 0.3878(7) 0.224(7) Uani 1 1 d D
H44A H 0.4698 0.1869 0.3733 0.269 Uiso 1 1 calc R
H44B H 0.5346 0.2086 0.3517 0.269 Uiso 1 1 calc R
C45 C 0.5572(13) 0.1529(6) 0.3855(10) 0.360(15) Uani 1 1 d D
H45A H 0.5473 0.1363 0.4253 0.432 Uiso 1 1 calc R
H45B H 0.6079 0.1574 0.3944 0.432 Uiso 1 1 calc R
C46 C 0.535(2) 0.1321(9) 0.3114(15) 0.50(2) Uani 1 1 d D
H46A H 0.5426 0.1488 0.2716 0.748 Uiso 1 1 calc R
H46B H 0.4851 0.1257 0.3041 0.748 Uiso 1 1 calc R
H46C H 0.5616 0.1085 0.3114 0.748 Uiso 1 1 calc R
C47 C 0.5326(12) 0.0965(6) 0.6510(14) 0.315(14) Uani 1 1 d D
H47A H 0.4992 0.0999 0.6840 0.378 Uiso 1 1 calc R
H47B H 0.5794 0.0932 0.6817 0.378 Uiso 1 1 calc R
C48 C 0.5124(12) 0.0591(5) 0.6019(11) 0.296(8) Uani 1 1 d DU
H48A H 0.4728 0.0649 0.5616 0.355 Uiso 1 1 calc R
H48B H 0.5522 0.0511 0.5801 0.355 Uiso 1 1 calc R
C49 C 0.493(3) 0.0274(9) 0.6487(17) 0.55(3) Uani 1 1 d DU
H49A H 0.4624 0.0376 0.6805 0.655 Uiso 1 1 calc R
H49B H 0.5354 0.0170 0.6804 0.655 Uiso 1 1 calc R
C50 C 0.455(3) -0.0051(11) 0.599(3) 0.70(4) Uani 1 1 d DU
H50A H 0.4870 -0.0266 0.5980 1.053 Uiso 1 1 calc R
H50B H 0.4396 0.0048 0.5491 1.053 Uiso 1 1 calc R
H50C H 0.4149 -0.0138 0.6183 1.053 Uiso 1 1 calc R
C51 C 0.6749(7) 0.1508(5) 0.8483(7) 0.145(4) Uani 1 1 d .
C52 C 0.7035(8) 0.1213(5) 0.8317(8) 0.178(5) Uani 1 1 d .
C53 C 0.7448(8) 0.0877(3) 0.8133(11) 0.217(7) Uani 1 1 d G
C54 C 0.7374(8) 0.0793(5) 0.7377(9) 0.251(8) Uani 1 1 d G
H54 H 0.7095 0.0953 0.7024 0.301 Uiso 1 1 calc R
C55 C 0.7717(11) 0.0471(6) 0.7147(7) 0.376(17) Uani 1 1 d G
H55 H 0.7668 0.0415 0.6641 0.451 Uiso 1 1 calc R
C56 C 0.8134(9) 0.0233(4) 0.7674(12) 0.359(17) Uani 1 1 d G
H56 H 0.8364 0.0017 0.7520 0.431 Uiso 1 1 calc R
C57 C 0.8208(8) 0.0316(5) 0.8431(11) 0.337(14) Uani 1 1 d G
H57 H 0.8487 0.0157 0.8783 0.405 Uiso 1 1 calc R
C58 C 0.7865(10) 0.0639(5) 0.8660(6) 0.303(12) Uani 1 1 d G
H58 H 0.7915 0.0695 0.9167 0.364 Uiso 1 1 calc R
C59 C 0.6432(8) 0.1362(5) 1.0194(9) 0.194(5) Uani 1 1 d D
H59A H 0.6139 0.1232 0.9771 0.233 Uiso 1 1 calc R
H59B H 0.6128 0.1493 1.0482 0.233 Uiso 1 1 calc R
C60 C 0.6919(9) 0.1068(6) 1.0679(10) 0.252(8) Uani 1 1 d D
H60A H 0.7177 0.0916 1.0370 0.302 Uiso 1 1 calc R
H60B H 0.7260 0.1206 1.1051 0.302 Uiso 1 1 calc R
C61 C 0.6481(15) 0.0800(8) 1.1057(17) 0.42(2) Uani 1 1 d D
H61A H 0.6222 0.0954 1.1361 0.509 Uiso 1 1 calc R
H61B H 0.6139 0.0664 1.0682 0.509 Uiso 1 1 calc R
C62 C 0.692(2) 0.0512(11) 1.153(3) 0.64(4) Uani 1 1 d D
H62A H 0.6623 0.0329 1.1720 0.966 Uiso 1 1 calc R
H62B H 0.7219 0.0644 1.1937 0.966 Uiso 1 1 calc R
H62C H 0.7209 0.0375 1.1239 0.966 Uiso 1 1 calc R
C63 C 0.7060(4) 0.2428(3) 1.0933(5) 0.130(3) Uani 1 1 d .
H63A H 0.7146 0.2693 1.0778 0.156 Uiso 1 1 calc R
H63B H 0.7441 0.2262 1.0839 0.156 Uiso 1 1 calc R
C64 C 0.7033(5) 0.2423(4) 1.1740(6) 0.145(4) Uani 1 1 d .
H64A H 0.6619 0.2568 1.1813 0.173 Uiso 1 1 calc R
H64B H 0.7447 0.2559 1.2012 0.173 Uiso 1 1 calc R
C65 C 0.7008(6) 0.2025(4) 1.2063(6) 0.175(4) Uani 1 1 d .
H65A H 0.7428 0.1881 1.2005 0.210 Uiso 1 1 calc R
H65B H 0.6598 0.1887 1.1790 0.210 Uiso 1 1 calc R
C66 C 0.6968(7) 0.2038(5) 1.2872(8) 0.232(7) Uani 1 1 d .
H66A H 0.7393 0.2153 1.3151 0.348 Uiso 1 1 calc R
H66B H 0.6917 0.1777 1.3049 0.348 Uiso 1 1 calc R
H66C H 0.6567 0.2192 1.2936 0.348 Uiso 1 1 calc R
O1 O 0.5944(5) 0.3933(3) 0.7972(5) 0.168(3) Uani 1 1 d .
O2 O 0.6112(4) 0.3801(2) 0.6549(4) 0.147(2) Uani 1 1 d .
O3 O 0.5254(4) 0.1828(3) 0.5150(6) 0.162(3) Uani 1 1 d .
O4 O 0.5321(5) 0.1277(5) 0.6095(5) 0.195(4) Uani 1 1 d .
O5 O 0.6887(4) 0.1623(3) 0.9960(5) 0.147(2) Uani 1 1 d .
O6 O 0.6380(3) 0.22857(17) 1.0513(4) 0.118(2) Uani 1 1 d .

loop_
_atom_site_aniso_label
_atom_site_aniso_U_11
_atom_site_aniso_U_22
_atom_site_aniso_U_33
_atom_site_aniso_U_23
_atom_site_aniso_U_13
_atom_site_aniso_U_12
C1 0.085(6) 0.130(11) 0.055(8) 0.000(9) 0.009(5) -0.015(5)
C2 0.091(6) 0.131(10) 0.085(10) 0.010(10) 0.012(6) -0.015(6)
C3 0.107(7) 0.133(12) 0.107(12) 0.011(11) 0.014(7) -0.004(7)
C4 0.103(7) 0.113(10) 0.117(12) 0.005(10) 0.025(7) 0.012(7)
C5 0.084(6) 0.119(11) 0.105(13) -0.001(12) 0.020(6) 0.003(6)
C6 0.071(5) 0.109(11) 0.100(13) -0.002(11) 0.011(5) -0.004(5)
C7 0.088(5) 0.110(12) 0.075(11) -0.003(10) 0.014(4) 0.011(4)
C8 0.070(5) 0.113(12) 0.094(12) 0.004(12) 0.011(4) 0.003(4)
C9 0.070(5) 0.131(12) 0.086(11) 0.000(12) 0.008(5) 0.012(5)
C10 0.097(6) 0.119(11) 0.076(10) -0.018(12) 0.015(5) 0.010(6)
C11 0.084(6) 0.146(12) 0.078(9) 0.009(11) 0.022(5) 0.020(5)
C12 0.123(7) 0.115(11) 0.104(12) -0.003(10) 0.019(5) 0.010(6)
C13 0.149(8) 0.151(15) 0.081(10) -0.008(11) 0.030(6) 0.000(7)
C14 0.137(8) 0.140(11) 0.079(7) 0.011(10) 0.024(5) 0.003(6)
C15 0.096(6) 0.148(12) 0.092(11) -0.005(8) 0.011(6) 0.024(6)
C16 0.098(7) 0.170(14) 0.102(13) -0.030(14) 0.009(6) 0.021(7)
C17 0.136(8) 0.130(13) 0.114(12) -0.053(13) -0.004(7) 0.008(7)
C18 0.132(8) 0.129(12) 0.118(13) -0.010(9) 0.022(7) 0.006(6)
C19 0.101(6) 0.137(9) 0.064(7) -0.018(6) 0.024(5) -0.022(6)
C20 0.123(7) 0.148(9) 0.071(8) -0.008(6) 0.021(6) -0.017(6)
C21 0.160(9) 0.172(11) 0.058(7) -0.012(7) 0.009(7) -0.044(9)
C22 0.301(19) 0.246(16) 0.150(13) -0.030(11) 0.023(14) 0.096(13)
C23 0.34(2) 0.28(2) 0.138(12) -0.075(13) 0.031(13) 0.064(16)
C24 0.34(2) 0.214(15) 0.140(14) -0.053(11) 0.090(13) 0.024(14)
C25 0.216(12) 0.182(11) 0.145(11) -0.057(10) 0.056(10) 0.014(9)
C26 0.158(10) 0.167(10) 0.113(9) -0.006(9) 0.033(8) -0.008(7)
C27 0.327(17) 0.133(11) 0.151(11) -0.041(8) 0.102(11) 0.013(9)
C28 0.84(6) 0.21(2) 0.241(19) -0.057(15) 0.26(3) 0.04(3)
C29 0.61(4) 0.61(4) 0.62(4) 0.000(11) 0.122(13) 0.003(11)
C30 0.84(6) 0.84(6) 0.84(6) 0.000(11) 0.161(15) -0.004(11)
C31 0.200(9) 0.176(8) 0.191(9) 0.036(7) 0.023(7) -0.011(7)
C32 0.230(10) 0.226(9) 0.249(10) 0.034(8) 0.062(8) -0.031(8)
C33 0.54(3) 0.54(3) 0.54(3) 0.006(11) 0.099(12) -0.006(11)
C34 0.58(3) 0.59(3) 0.58(3) 0.002(11) 0.125(12) -0.005(11)
C35 0.098(7) 0.146(8) 0.118(10) 0.019(8) 0.009(6) 0.026(5)
C36 0.121(8) 0.177(9) 0.098(8) 0.025(7) 0.030(6) 0.041(6)
C37 0.184(11) 0.163(8) 0.089(7) 0.047(6) 0.030(8) 0.069(7)
C38 0.33(2) 0.49(3) 0.138(12) 0.093(15) 0.129(15) 0.23(2)
C39 0.69(6) 0.65(5) 0.155(16) 0.09(2) 0.20(3) 0.43(4)
C40 0.66(5) 0.253(17) 0.202(18) 0.048(15) 0.25(3) 0.16(3)
C41 0.145(13) 0.58(3) 0.225(17) 0.011(19) 0.142(14) -0.007(15)
C42 0.115(11) 0.53(3) 0.220(18) 0.099(17) 0.028(10) 0.109(14)
C43 0.130(9) 0.266(14) 0.105(9) -0.033(11) 0.033(7) 0.007(8)
C44 0.176(12) 0.36(2) 0.140(13) -0.101(13) 0.048(9) -0.007(12)
C45 0.35(3) 0.53(4) 0.209(18) -0.21(2) 0.092(19) -0.02(3)
C46 0.59(6) 0.53(5) 0.32(3) -0.14(3) -0.04(3) 0.09(4)
C47 0.43(3) 0.158(14) 0.29(2) -0.113(16) -0.09(2) -0.002(17)
C48 0.311(12) 0.273(11) 0.292(12) -0.020(10) 0.032(9) 0.003(9)
C49 0.55(3) 0.55(3) 0.54(3) -0.003(11) 0.101(12) -0.011(11)
C50 0.70(4) 0.70(4) 0.70(4) 0.001(11) 0.137(13) 0.001(11)
C51 0.161(10) 0.133(11) 0.146(10) 0.016(9) 0.042(8) 0.014(9)
C52 0.207(13) 0.158(12) 0.174(11) 0.026(10) 0.051(9) 0.029(10)
C53 0.33(2) 0.149(12) 0.196(15) 0.003(13) 0.098(15) 0.056(14)
C54 0.32(2) 0.197(16) 0.225(19) -0.039(13) 0.018(15) 0.072(14)
C55 0.39(3) 0.34(3) 0.39(3) -0.12(3) 0.05(2) 0.19(2)
C56 0.39(3) 0.26(2) 0.48(4) -0.12(3) 0.22(3) 0.08(2)
C57 0.44(3) 0.199(17) 0.40(4) 0.043(19) 0.16(3) 0.200(19)
C58 0.43(3) 0.226(18) 0.242(18) 0.078(17) 0.030(19) 0.140(18)
C59 0.189(13) 0.184(12) 0.198(13) 0.069(10) 0.007(10) 0.008(11)
C60 0.29(2) 0.221(17) 0.238(17) 0.061(14) 0.037(15) -0.034(16)
C61 0.51(6) 0.27(3) 0.43(4) 0.11(3) -0.05(4) 0.04(3)
C62 0.74(10) 0.42(5) 0.68(9) 0.15(5) -0.09(7) -0.03(6)
C63 0.084(6) 0.203(9) 0.094(7) 0.002(6) -0.002(5) -0.036(6)
C64 0.109(7) 0.231(12) 0.091(8) 0.005(7) 0.012(5) -0.005(7)
C65 0.153(10) 0.253(14) 0.112(9) 0.049(9) 0.010(7) -0.017(9)
C66 0.196(13) 0.35(2) 0.151(11) 0.100(12) 0.037(9) 0.066(12)
O1 0.270(9) 0.111(6) 0.137(7) -0.007(5) 0.072(6) 0.010(5)
O2 0.180(7) 0.144(6) 0.121(5) 0.039(5) 0.038(4) 0.014(5)
O3 0.157(6) 0.224(8) 0.100(7) -0.048(7) 0.012(5) 0.011(5)
O4 0.225(9) 0.178(10) 0.174(8) -0.062(8) 0.017(6) 0.011(8)
O5 0.134(5) 0.168(7) 0.136(6) 0.030(5) 0.017(5) 0.011(5)
O6 0.100(5) 0.175(5) 0.079(5) 0.016(4) 0.022(3) -0.015(3)

loop_
_atom_type_symbol
_atom_type_description
_atom_type_scat_dispersion_real
_atom_type_scat_dispersion_imag
_atom_type_scat_source
C C 0.0033 0.0016 'International Tables Vol C Tables 4.2.6.8 and 6.1.1.4'
H H 0.0000 0.0000 'International Tables Vol C Tables 4.2.6.8 and 6.1.1.4'
O O 0.0106 0.0060 'International Tables Vol C Tables 4.2.6.8 and 6.1.1.4'

loop_
_geom_angle_atom_site_label_1
_geom_angle_atom_site_label_2
_geom_angle_atom_site_label_3
_geom_angle
C2 C1 C19 114.9(11)
C2 C1 C6 119.5(11)
C19 C1 C6 125.6(12)
O6 C2 C3 118.5(13)
O6 C2 C1 120.3(13)
C3 C2 C1 121.2(10)
O5 C3 C2 120.0(14)
O5 C3 C4 119.6(14)
C2 C3 C4 120.3(11)
C3 C4 C51 116.3(13)
C3 C4 C5 120.5(11)
C51 C4 C5 122.8(13)
C6 C5 C10 120.7(12)
C6 C5 C4 117.6(11)
C10 C5 C4 121.7(15)
C5 C6 C1 119.4(11)
C5 C6 C7 115.2(12)
C1 C6 C7 125.0(13)
C14 C7 C8 117.9(11)
C14 C7 C6 120.8(13)
C8 C7 C6 120.9(13)
C11 C8 C9 124.4(14)
C11 C8 C7 116.0(12)
C9 C8 C7 119.6(12)
C10 C9 C15 116.1(12)
C10 C9 C8 118.7(12)
C15 C9 C8 124.8(15)
C9 C10 C18 118.8(11)
C9 C10 C5 120.0(12)
C18 C10 C5 120.9(15)
C12 C11 C8 123.3(10)
C12 C11 C35 115.4(13)
C8 C11 C35 121.1(14)
C11 C12 C13 120.8(11)
C11 C12 O2 119.4(13)
C13 C12 O2 119.7(14)
O1 C13 C14 127.1(12)
O1 C13 C12 117.5(14)
C14 C13 C12 115.4(12)
C7 C14 C13 125.8(10)
C7 C14 H14 117.1
C13 C14 H14 117.1
C16 C15 C9 123.5(10)
C16 C15 H15 118.3
C9 C15 H15 118.3
C15 C16 C17 118.7(12)
C15 C16 O3 124.1(18)
C17 C16 O3 117.0(17)
O4 C17 C18 125.9(19)
O4 C17 C16 114.3(17)
C18 C17 C16 119.8(13)
C17 C18 C10 122.8(11)
C17 C18 H18 118.6
C10 C18 H18 118.6
C20 C19 C1 170.2(10)
C19 C20 C21 179.4(12)
C22 C21 C26 120.0
C22 C21 C20 117.4(10)
C26 C21 C20 122.6(10)
C23 C22 C21 120.0
C23 C22 H22 120.0
C21 C22 H22 120.0
C22 C23 C24 120.0
C22 C23 H23 120.0
C24 C23 H23 120.0
C25 C24 C23 120.0
C25 C24 H24 120.0
C23 C24 H24 120.0
C24 C25 C26 120.0
C24 C25 H25 120.0
C26 C25 H25 120.0
C25 C26 C21 120.0
C25 C26 H26 120.0
C21 C26 H26 120.0
O1 C27 C28 101.0(11)
O1 C27 H27A 111.6
C28 C27 H27A 111.6
O1 C27 H27B 111.6
C28 C27 H27B 111.6
H27A C27 H27B 109.4
C29 C28 C27 114.7(18)
C29 C28 H28A 108.6
C27 C28 H28A 108.6
C29 C28 H28B 108.6
C27 C28 H28B 108.6
H28A C28 H28B 107.6
C28 C29 C30 106(2)
C28 C29 H29A 110.5
C30 C29 H29A 110.5
C28 C29 H29B 110.5
C30 C29 H29B 110.5
H29A C29 H29B 108.7
C29 C30 H30A 109.5
C29 C30 H30B 109.5
H30A C30 H30B 109.5
C29 C30 H30C 109.5
H30A C30 H30C 109.5
H30B C30 H30C 109.5
O2 C31 C32 106.1(11)
O2 C31 H31A 110.5
C32 C31 H31A 110.5
O2 C31 H31B 110.5
C32 C31 H31B 110.5
H31A C31 H31B 108.7
C31 C32 C33 102(2)
C31 C32 H32A 111.4
C33 C32 H32A 111.4
C31 C32 H32B 111.4
C33 C32 H32B 111.4
H32A C32 H32B 109.3
C34 C33 C32 90(3)
C34 C33 H33A 113.7
C32 C33 H33A 113.7
C34 C33 H33B 113.7
C32 C33 H33B 113.7
H33A C33 H33B 110.9
C33 C34 H34A 109.5
C33 C34 H34B 109.5
H34A C34 H34B 109.5
C33 C34 H34C 109.5
H34A C34 H34C 109.5
H34B C34 H34C 109.5
C36 C35 C11 171.0(11)
C35 C36 C37 178.5(12)
C38 C37 C42 120.0
C38 C37 C36 116.8(9)
C42 C37 C36 123.1(9)
C39 C38 C37 120.0
C39 C38 H38 120.0
C37 C38 H38 120.0
C38 C39 C40 120.0
C38 C39 H39 120.0
C40 C39 H39 120.0
C41 C40 C39 120.0
C41 C40 H40 120.0
C39 C40 H40 120.0
C42 C41 C40 120.0
C42 C41 H41 120.0
C40 C41 H41 120.0
C41 C42 C37 120.0
C41 C42 H42 120.0
C37 C42 H42 120.0
O3 C43 C44 108.7(11)
O3 C43 H43A 110.0
C44 C43 H43A 110.0
O3 C43 H43B 110.0
C44 C43 H43B 110.0
H43A C43 H43B 108.3
C45 C44 C43 112.8(12)
C45 C44 H44A 109.0
C43 C44 H44A 109.0
C45 C44 H44B 109.0
C43 C44 H44B 109.0
H44A C44 H44B 107.8
C44 C45 C46 112.4(16)
C44 C45 H45A 109.1
C46 C45 H45A 109.1
C44 C45 H45B 109.1
C46 C45 H45B 109.1
H45A C45 H45B 107.9
C45 C46 H46A 109.5
C45 C46 H46B 109.5
H46A C46 H46B 109.5
C45 C46 H46C 109.5
H46A C46 H46C 109.5
H46B C46 H46C 109.5
O4 C47 C48 111.1(19)
O4 C47 H47A 109.4
C48 C47 H47A 109.4
O4 C47 H47B 109.4
C48 C47 H47B 109.4
H47A C47 H47B 108.0
C49 C48 C47 109.3(16)
C49 C48 H48A 109.8
C47 C48 H48A 109.8
C49 C48 H48B 109.8
C47 C48 H48B 109.8
H48A C48 H48B 108.3
C48 C49 C50 110(2)
C48 C49 H49A 109.8
C50 C49 H49A 109.8
C48 C49 H49B 109.8
C50 C49 H49B 109.8
H49A C49 H49B 108.2
C49 C50 H50A 109.5
C49 C50 H50B 109.5
H50A C50 H50B 109.5
C49 C50 H50C 109.5
H50A C50 H50C 109.5
H50B C50 H50C 109.5
C52 C51 C4 176.3(14)
C51 C52 C53 174.3(15)
C54 C53 C58 120.0
C54 C53 C52 115.5(15)
C58 C53 C52 124.4(15)
C55 C54 C53 120.0
C55 C54 H54 120.0
C53 C54 H54 120.0
C54 C55 C56 120.0
C54 C55 H55 120.0
C56 C55 H55 120.0
C57 C56 C55 120.0
C57 C56 H56 120.0
C55 C56 H56 120.0
C56 C57 C58 120.0
C56 C57 H57 120.0
C58 C57 H57 120.0
C57 C58 C53 120.0
C57 C58 H58 120.0
C53 C58 H58 120.0
O5 C59 C60 104.5(12)
O5 C59 H59A 110.9
C60 C59 H59A 110.9
O5 C59 H59B 110.9
C60 C59 H59B 110.9
H59A C59 H59B 108.9
C61 C60 C59 109.3(14)
C61 C60 H60A 109.8
C59 C60 H60A 109.8
C61 C60 H60B 109.8
C59 C60 H60B 109.8
H60A C60 H60B 108.3
C62 C61 C60 112(2)
C62 C61 H61A 109.3
C60 C61 H61A 109.3
C62 C61 H61B 109.3
C60 C61 H61B 109.3
H61A C61 H61B 108.0
C61 C62 H62A 109.5
C61 C62 H62B 109.5
H62A C62 H62B 109.5
C61 C62 H62C 109.5
H62A C62 H62C 109.5
H62B C62 H62C 109.5
O6 C63 C64 108.4(7)
O6 C63 H63A 110.0
C64 C63 H63A 110.0
O6 C63 H63B 110.0
C64 C63 H63B 110.0
H63A C63 H63B 108.4
C63 C64 C65 114.5(10)
C63 C64 H64A 108.6
C65 C64 H64A 108.6
C63 C64 H64B 108.6
C65 C64 H64B 108.6
H64A C64 H64B 107.6
C64 C65 C66 112.2(12)
C64 C65 H65A 109.2
C66 C65 H65A 109.2
C64 C65 H65B 109.2
C66 C65 H65B 109.2
H65A C65 H65B 107.9
C65 C66 H66A 109.5
C65 C66 H66B 109.5
H66A C66 H66B 109.5
C65 C66 H66C 109.5
H66A C66 H66C 109.5
H66B C66 H66C 109.5
C13 O1 C27 118.2(9)
C12 O2 C31 114.0(8)
C43 O3 C16 117.2(12)
C47 O4 C17 121.5(15)
C59 O5 C3 114.1(9)
C2 O6 C63 114.7(6)

loop_
_geom_bond_atom_site_label_1
_geom_bond_atom_site_label_2
_geom_bond_distance
C1 C2 1.397(11)
C1 C19 1.414(13)
C1 C6 1.431(12)
C2 O6 1.368(10)
C2 C3 1.386(12)
C3 O5 1.378(12)
C3 C4 1.387(12)
C4 C51 1.392(17)
C4 C5 1.451(13)
C5 C6 1.420(11)
C5 C10 1.446(11)
C6 C7 1.456(11)
C7 C14 1.366(12)
C7 C8 1.427(11)
C8 C11 1.417(12)
C8 C9 1.422(11)
C9 C10 1.389(11)
C9 C15 1.422(14)
C10 C18 1.400(14)
C11 C12 1.359(12)
C11 C35 1.490(15)
C12 C13 1.398(13)
C12 O2 1.410(11)
C13 O1 1.343(12)
C13 C14 1.393(13)
C14 H14 0.9300
C15 C16 1.358(13)
C15 H15 0.9300
C16 C17 1.365(13)
C16 O3 1.371(13)
C17 O4 1.344(13)
C17 C18 1.350(15)
C18 H18 0.9300
C19 C20 1.152(14)
C20 C21 1.455(14)
C21 C22 1.3900
C21 C26 1.3900
C22 C23 1.3900
C22 H22 0.9300
C23 C24 1.3900
C23 H23 0.9300
C24 C25 1.3900
C24 H24 0.9300
C25 C26 1.3900
C25 H25 0.9300
C26 H26 0.9300
C27 O1 1.393(12)
C27 C28 1.542(15)
C27 H27A 0.9700
C27 H27B 0.9700
C28 C29 1.421(19)
C28 H28A 0.9700
C28 H28B 0.9700
C29 C30 1.55(2)
C29 H29A 0.9700
C29 H29B 0.9700
C30 H30A 0.9600
C30 H30B 0.9600
C30 H30C 0.9600
C31 O2 1.429(13)
C31 C32 1.532(17)
C31 H31A 0.9700
C31 H31B 0.9700
C32 C33 1.65(5)
C32 H32A 0.9700
C32 H32B 0.9700
C33 C34 1.63(5)
C33 H33A 0.9700
C33 H33B 0.9700
C34 H34A 0.9600
C34 H34B 0.9600
C34 H34C 0.9600
C35 C36 1.195(15)
C36 C37 1.432(14)
C37 C38 1.3900
C37 C42 1.3900
C38 C39 1.3900
C38 H38 0.9300
C39 C40 1.3900
C39 H39 0.9300
C40 C41 1.3900
C40 H40 0.9300
C41 C42 1.3900
C41 H41 0.9300
C42 H42 0.9300
C43 O3 1.366(13)
C43 C44 1.492(12)
C43 H43A 0.9700
C43 H43B 0.9700
C44 C45 1.483(16)
C44 H44A 0.9700
C44 H44B 0.9700
C45 C46 1.517(16)
C45 H45A 0.9700
C45 H45B 0.9700
C46 H46A 0.9600
C46 H46B 0.9600
C46 H46C 0.9600
C47 O4 1.30(2)
C47 C48 1.566(16)
C47 H47A 0.9700
C47 H47B 0.9700
C48 C49 1.471(19)
C48 H48A 0.9700
C48 H48B 0.9700
C49 C50 1.53(2)
C49 H49A 0.9700
C49 H49B 0.9700
C50 H50A 0.9600
C50 H50B 0.9600
C50 H50C 0.9600
C51 C52 1.213(18)
C52 C53 1.472(19)
C53 C54 1.3900
C53 C58 1.3900
C54 C55 1.3900
C54 H54 0.9300
C55 C56 1.3900
C55 H55 0.9300
C56 C57 1.3900
C56 H56 0.9300
C57 C58 1.3900
C57 H57 0.9300
C58 H58 0.9300
C59 O5 1.376(14)
C59 C60 1.531(14)
C59 H59A 0.9700
C59 H59B 0.9700
C60 C61 1.501(18)
C60 H60A 0.9700
C60 H60B 0.9700
C61 C62 1.462(19)
C61 H61A 0.9700
C61 H61B 0.9700
C62 H62A 0.9600
C62 H62B 0.9600
C62 H62C 0.9600
C63 O6 1.466(9)
C63 C64 1.483(11)
C63 H63A 0.9700
C63 H63B 0.9700
C64 C65 1.486(14)
C64 H64A 0.9700
C64 H64B 0.9700
C65 C66 1.495(15)
C65 H65A 0.9700
C65 H65B 0.9700
C66 H66A 0.9600
C66 H66B 0.9600
C66 H66C 0.9600

loop_
_geom_torsion_atom_site_label_1
_geom_torsion_atom_site_label_2
_geom_torsion_atom_site_label_3
_geom_torsion_atom_site_label_4
_geom_torsion
C19 C1 C2 O6 0.7(10)
C6 C1 C2 O6 -177.7(6)
C19 C1 C2 C3 -179.6(7)
C6 C1 C2 C3 2.0(11)
O6 C2 C3 O5 -9.5(11)
C1 C2 C3 O5 170.8(7)
O6 C2 C3 C4 173.3(7)
C1 C2 C3 C4 -6.4(12)
O5 C3 C4 C51 -3.8(12)
C2 C3 C4 C51 173.4(8)
O5 C3 C4 C5 -176.7(8)
C2 C3 C4 C5 0.5(12)
C3 C4 C5 C6 9.4(11)
C51 C4 C5 C6 -163.0(8)
C3 C4 C5 C10 -171.0(8)
C51 C4 C5 C10 16.5(13)
C10 C5 C6 C1 166.9(7)
C4 C5 C6 C1 -13.6(10)
C10 C5 C6 C7 -19.4(10)
C4 C5 C6 C7 160.2(7)
C2 C1 C6 C5 8.2(10)
C19 C1 C6 C5 -170.0(7)
C2 C1 C6 C7 -164.9(7)
C19 C1 C6 C7 16.9(11)
C5 C6 C7 C14 -171.5(7)
C1 C6 C7 C14 1.8(11)
C5 C6 C7 C8 1.0(10)
C1 C6 C7 C8 174.3(6)
C14 C7 C8 C11 8.6(9)
C6 C7 C8 C11 -164.1(6)
C14 C7 C8 C9 -170.7(7)
C6 C7 C8 C9 16.6(10)
C11 C8 C9 C10 165.3(7)
C7 C8 C9 C10 -15.5(10)
C11 C8 C9 C15 -22.1(11)
C7 C8 C9 C15 157.1(7)
C15 C9 C10 C18 -2.4(10)
C8 C9 C10 C18 170.9(7)
C15 C9 C10 C5 -176.0(7)
C8 C9 C10 C5 -2.8(10)
C6 C5 C10 C9 21.0(11)
C4 C5 C10 C9 -158.5(7)
C6 C5 C10 C18 -152.4(8)
C4 C5 C10 C18 28.0(11)
C9 C8 C11 C12 170.8(7)
C7 C8 C11 C12 -8.5(10)
C9 C8 C11 C35 -14.1(10)
C7 C8 C11 C35 166.7(7)
C8 C11 C12 C13 2.6(12)
C35 C11 C12 C13 -172.7(8)
C8 C11 C12 O2 -176.8(7)
C35 C11 C12 O2 7.8(11)
C11 C12 C13 O1 -177.8(8)
O2 C12 C13 O1 1.6(12)
C11 C12 C13 C14 2.9(12)
O2 C12 C13 C14 -177.7(8)
C8 C7 C14 C13 -3.6(12)
C6 C7 C14 C13 169.1(8)
O1 C13 C14 C7 178.4(9)
C12 C13 C14 C7 -2.4(13)
C10 C9 C15 C16 -1.6(11)
C8 C9 C15 C16 -174.4(8)
C9 C15 C16 C17 5.4(13)
C9 C15 C16 O3 -179.4(7)
C15 C16 C17 O4 175.0(8)
O3 C16 C17 O4 -0.5(13)
C15 C16 C17 C18 -5.1(14)
O3 C16 C17 C18 179.4(8)
O4 C17 C18 C10 -178.9(9)
C16 C17 C18 C10 1.2(15)
C9 C10 C18 C17 2.7(13)
C5 C10 C18 C17 176.3(8)
C2 C1 C19 C20 -13(5)
C6 C1 C19 C20 165(5)
C1 C19 C20 C21 -147(100)
C19 C20 C21 C22 -171(100)
C19 C20 C21 C26 10(100)
C26 C21 C22 C23 0.0
C20 C21 C22 C23 -178.7(7)
C21 C22 C23 C24 0.0
C22 C23 C24 C25 0.0
C23 C24 C25 C26 0.0
C24 C25 C26 C21 0.0
C22 C21 C26 C25 0.0
C20 C21 C26 C25 178.6(7)
O1 C27 C28 C29 138(3)
C27 C28 C29 C30 -177(4)
O2 C31 C32 C33 -161.5(19)
C31 C32 C33 C34 166(2)
C12 C11 C35 C36 45(7)
C8 C11 C35 C36 -131(7)
C11 C35 C36 C37 26(47)
C35 C36 C37 C38 -160(100)
C35 C36 C37 C42 17(43)
C42 C37 C38 C39 0.0
C36 C37 C38 C39 176.6(8)
C37 C38 C39 C40 0.0
C38 C39 C40 C41 0.0
C39 C40 C41 C42 0.0
C40 C41 C42 C37 0.0
C38 C37 C42 C41 0.0
C36 C37 C42 C41 -176.4(9)
O3 C43 C44 C45 -50.5(17)
C43 C44 C45 C46 174(2)
O4 C47 C48 C49 -163(3)
C47 C48 C49 C50 165(4)
C3 C4 C51 C52 -32(20)
C5 C4 C51 C52 140(20)
C4 C51 C52 C53 -44(30)
C51 C52 C53 C54 -107(15)
C51 C52 C53 C58 76(15)
C58 C53 C54 C55 0.0
C52 C53 C54 C55 -177.1(12)
C53 C54 C55 C56 0.0
C54 C55 C56 C57 0.0
C55 C56 C57 C58 0.0
C56 C57 C58 C53 0.0
C54 C53 C58 C57 0.0
C52 C53 C58 C57 176.8(13)
O5 C59 C60 C61 171.9(18)
C59 C60 C61 C62 -180(3)
O6 C63 C64 C65 68.1(10)
C63 C64 C65 C66 -178.9(8)
C14 C13 O1 C27 -6.9(15)
C12 C13 O1 C27 173.9(10)
C28 C27 O1 C13 178.5(14)
C11 C12 O2 C31 -105.9(10)
C13 C12 O2 C31 74.7(11)
C32 C31 O2 C12 156.3(11)
C44 C43 O3 C16 169.5(9)
C15 C16 O3 C43 19.1(13)
C17 C16 O3 C43 -165.7(9)
C48 C47 O4 C17 -175.7(13)
C18 C17 O4 C47 0(2)
C16 C17 O4 C47 -179.7(16)
C60 C59 O5 C3 177.0(12)
C2 C3 O5 C59 89.2(11)
C4 C3 O5 C59 -93.6(11)
C3 C2 O6 C63 88.9(9)
C1 C2 O6 C63 -91.4(9)
C64 C63 O6 C2 -176.6(10)

loop_
_cod_related_entry_id
_cod_related_entry_database
_cod_related_entry_code
1 ChemSpider 30659582
